data_7235410
loop_
_publ_author_name
'Chen, Shuo'
'Fan, Rui-Qing'
'Wang, Xin-Ming'
'Yang, Yu-Lin'

_publ_section_title
;
 Novel bright blue emissions IIB group complexes constructed with various
 polyhedron-induced 2-[2&#x2032;-(6-methoxy-pyridyl)]-benzimidazole
 derivatives
;
_journal_issue 27
_journal_name_full CrystEngComm
_journal_page_first 6114
_journal_paper_doi 10.1039/c4ce00382a
_journal_volume 16
_journal_year 2014
_chemical_formula_sum 'C20 H18 N4 O2'
_chemical_formula_weight 346.38
_space_group_IT_number 14
_space_group_name_Hall '-P 2ybc'
_space_group_name_H-M_alt 'P 1 21/c 1'
_symmetry_cell_setting monoclinic
_symmetry_space_group_name_H-M 'P 1 21/c 1'
_atom_sites_solution_hydrogens geom
_atom_sites_solution_primary direct
_atom_sites_solution_secondary difmap
_audit_creation_method SHELXL-97
_cell_angle_alpha 90.00
_cell_angle_beta 95.74(3)
_cell_angle_gamma 90.00
_cell_formula_units_Z 4
_cell_length_a 11.532(2)
_cell_length_b 13.619(3)
_cell_length_c 11.371(2)
_cell_measurement_reflns_used 16920
_cell_measurement_temperature 293(2)
_cell_measurement_theta_max 27.48
_cell_measurement_theta_min 3.04
_cell_volume 1776.9(6)
_computing_cell_refinement 'Bruker Smart'
_computing_data_collection 'Bruker Smart'
_computing_data_reduction 'Bruker Smart'
_computing_molecular_graphics SHELXP-97
_computing_publication_material SHELXTL
_computing_structure_refinement 'SHELXL-97 (Sheldrick, 1997)'
_computing_structure_solution 'SHELXS-97 (Sheldrick, 1990)'
_diffrn_ambient_temperature 293(2)
_diffrn_measured_fraction_theta_full 0.997
_diffrn_measured_fraction_theta_max 0.997
_diffrn_measurement_method 'Phi and omega scans'
_diffrn_radiation_monochromator graphite
_diffrn_radiation_source 'fine-focus sealed tube'
_diffrn_radiation_type MoK\a
_diffrn_radiation_wavelength 0.71073
_diffrn_reflns_av_R_equivalents 0.0529
_diffrn_reflns_av_sigmaI/netI 0.0422
_diffrn_reflns_limit_h_max 14
_diffrn_reflns_limit_h_min -14
_diffrn_reflns_limit_k_max 17
_diffrn_reflns_limit_k_min -17
_diffrn_reflns_limit_l_max 14
_diffrn_reflns_limit_l_min -14
_diffrn_reflns_number 16920
_diffrn_reflns_theta_full 27.48
_diffrn_reflns_theta_max 27.48
_diffrn_reflns_theta_min 3.04
_diffrn_standards_decay_% 0
_diffrn_standards_interval_count 0
_diffrn_standards_interval_time 0
_diffrn_standards_number 0
_exptl_absorpt_coefficient_mu 0.087
_exptl_absorpt_correction_T_max 0.9628
_exptl_absorpt_correction_T_min 0.9467
_exptl_absorpt_correction_type multi-scan
_exptl_absorpt_process_details SADABS
_exptl_crystal_colour colorless
_exptl_crystal_density_diffrn 1.295
_exptl_crystal_density_method 'not measured'
_exptl_crystal_description block
_exptl_crystal_F_000 728
_exptl_crystal_size_max 0.64
_exptl_crystal_size_mid 0.49
_exptl_crystal_size_min 0.44
_refine_diff_density_max 0.123
_refine_diff_density_min -0.164
_refine_diff_density_rms 0.039
_refine_ls_extinction_method none
_refine_ls_goodness_of_fit_ref 1.034
_refine_ls_hydrogen_treatment mixed
_refine_ls_matrix_type full
_refine_ls_number_parameters 237
_refine_ls_number_reflns 4059
_refine_ls_number_restraints 0
_refine_ls_restrained_S_all 1.034
_refine_ls_R_factor_all 0.0739
_refine_ls_R_factor_gt 0.0435
_refine_ls_shift/su_max 0.001
_refine_ls_shift/su_mean 0.000
_refine_ls_structure_factor_coef Fsqd
_refine_ls_weighting_details 'calc w=1/[\s^2^(Fo^2^)+(0.0611P)^2^+0.0000P] where P=(Fo^2^+2Fc^2^)/3'
_refine_ls_weighting_scheme calc
_refine_ls_wR_factor_gt 0.1106
_refine_ls_wR_factor_ref 0.1229
_reflns_number_gt 2472
_reflns_number_total 4059
_reflns_threshold_expression >2sigma(I)
_cod_data_source_file c4ce00382a2.cif
_cod_data_source_block 938861
_cod_depositor_comments
;
The following automatic conversions were performed:

data item '_symmetry_cell_setting' value 'Monoclinic' was changed to
'monoclinic' in accordance with the
/home/saulius/struct/COD-crude-data/automatic-downloads/DataCite-retrospective/RSC/depositions/lib/dictionaries/cif_core.dic
dictionary named 'cif_core.dic' version 2.4.2 last updated on
2011-04-26.

Automatic conversion script
Id: cif_fix_values 6909 2019-04-08 15:41:33Z antanas 
;
_cod_original_sg_symbol_H-M P2(1)/c
_cod_database_code 7235410

loop_
_symmetry_equiv_pos_as_xyz
'x, y, z'
'-x, y+1/2, -z+1/2'
'-x, -y, -z'
'x, -y-1/2, z-1/2'

loop_
_atom_site_label
_atom_site_type_symbol
_atom_site_fract_x
_atom_site_fract_y
_atom_site_fract_z
_atom_site_U_iso_or_equiv
_atom_site_adp_type
_atom_site_occupancy
_atom_site_symmetry_multiplicity
_atom_site_calc_flag
_atom_site_refinement_flags
C13 C 0.85086(16) 0.05734(15) -0.04464(18) 0.0960(6) Uani 1 1 d .
H13A H 0.7874 0.0346 -0.0989 0.144 Uiso 1 1 calc R
H13B H 0.9227 0.0497 -0.0796 0.144 Uiso 1 1 calc R
H13C H 0.8394 0.1254 -0.0270 0.144 Uiso 1 1 calc R
C12 C 0.75964(13) 0.00169(12) 0.12120(14) 0.0640(4) Uani 1 1 d .
C11 C 0.76406(15) -0.05695(12) 0.22118(15) 0.0721(5) Uani 1 1 d .
H11 H 0.8289 -0.0956 0.2441 0.087 Uiso 1 1 calc R
C10 C 0.67000(15) -0.05590(12) 0.28459(15) 0.0721(5) Uani 1 1 d .
H10 H 0.6700 -0.0937 0.3527 0.087 Uiso 1 1 calc R
C9 C 0.57432(13) 0.00166(12) 0.24744(13) 0.0635(4) Uani 1 1 d .
H9 H 0.5095 0.0033 0.2899 0.076 Uiso 1 1 calc R
C8 C 0.57753(12) 0.05640(10) 0.14594(12) 0.0537(3) Uani 1 1 d .
C7 C 0.47538(11) 0.11704(11) 0.10399(10) 0.0524(3) Uani 1 1 d .
C5 C 0.30384(12) 0.17968(12) 0.09459(11) 0.0567(4) Uani 1 1 d .
C4 C 0.18979(13) 0.20492(13) 0.11055(13) 0.0695(4) Uani 1 1 d .
H4 H 0.1527 0.1780 0.1720 0.083 Uiso 1 1 calc R
C3 C 0.13321(13) 0.27060(14) 0.03337(14) 0.0722(5) Uani 1 1 d .
H3 H 0.0565 0.2876 0.0422 0.087 Uiso 1 1 calc R
C2 C 0.18846(13) 0.31214(13) -0.05769(13) 0.0667(4) Uani 1 1 d .
H2 H 0.1479 0.3570 -0.1078 0.080 Uiso 1 1 calc R
C1 C 0.30117(12) 0.28897(11) -0.07594(12) 0.0603(4) Uani 1 1 d .
H1 H 0.3381 0.3171 -0.1367 0.072 Uiso 1 1 calc R
C6 C 0.35700(11) 0.22103(11) 0.00163(11) 0.0518(3) Uani 1 1 d .
C14 C 0.55147(11) 0.20170(11) -0.07592(11) 0.0546(4) Uani 1 1 d .
H14A H 0.5096 0.2235 -0.1495 0.065 Uiso 1 1 calc R
H14B H 0.5927 0.1420 -0.0923 0.065 Uiso 1 1 calc R
C15 C 0.63932(11) 0.27909(11) -0.03398(12) 0.0536(3) Uani 1 1 d .
C16 C 0.63232(14) 0.33687(13) 0.06349(14) 0.0713(4) Uani 1 1 d .
H16 H 0.5708 0.3301 0.1099 0.086 Uiso 1 1 calc R
C17 C 0.71953(17) 0.40606(14) 0.09139(17) 0.0861(5) Uani 1 1 d .
H17 H 0.7168 0.4465 0.1570 0.103 Uiso 1 1 calc R
C18 C 0.80910(16) 0.41428(14) 0.02208(18) 0.0838(5) Uani 1 1 d .
H18 H 0.8688 0.4595 0.0395 0.101 Uiso 1 1 calc R
C19 C 0.80766(12) 0.35276(12) -0.07524(15) 0.0665(4) Uani 1 1 d .
C20 C 0.89729(16) 0.29707(17) -0.24143(19) 0.0970(6) Uani 1 1 d .
H20A H 0.9125 0.2314 -0.2133 0.145 Uiso 1 1 calc R
H20B H 0.9569 0.3167 -0.2898 0.145 Uiso 1 1 calc R
H20C H 0.8228 0.2993 -0.2873 0.145 Uiso 1 1 calc R
O1 O 0.85542(9) 0.00125(9) 0.06189(11) 0.0827(4) Uani 1 1 d .
O2 O 0.89700(9) 0.36227(9) -0.14313(12) 0.0857(4) Uani 1 1 d .
N3 N 0.66993(10) 0.05743(9) 0.08265(10) 0.0592(3) Uani 1 1 d .
N4 N 0.72628(10) 0.28699(9) -0.10395(10) 0.0577(3) Uani 1 1 d .
N1 N 0.37947(10) 0.11558(10) 0.15754(9) 0.0604(3) Uani 1 1 d .
N2 N 0.46744(9) 0.17927(9) 0.00760(9) 0.0515(3) Uani 1 1 d .

loop_
_atom_site_aniso_label
_atom_site_aniso_U_11
_atom_site_aniso_U_22
_atom_site_aniso_U_33
_atom_site_aniso_U_23
_atom_site_aniso_U_13
_atom_site_aniso_U_12
C13 0.0745(12) 0.1117(16) 0.1086(15) 0.0301(13) 0.0422(10) 0.0268(11)
C12 0.0568(9) 0.0642(10) 0.0715(9) -0.0035(8) 0.0088(7) 0.0035(8)
C11 0.0702(10) 0.0648(10) 0.0793(11) 0.0073(9) -0.0030(9) 0.0057(8)
C10 0.0800(11) 0.0691(11) 0.0658(9) 0.0105(8) -0.0001(8) -0.0062(9)
C9 0.0649(9) 0.0706(10) 0.0554(8) 0.0038(7) 0.0074(6) -0.0056(8)
C8 0.0517(7) 0.0608(9) 0.0489(7) -0.0048(6) 0.0067(6) -0.0053(6)
C7 0.0520(7) 0.0664(9) 0.0395(6) -0.0037(6) 0.0088(5) -0.0042(7)
C5 0.0500(7) 0.0779(10) 0.0430(7) -0.0041(7) 0.0091(6) -0.0014(7)
C4 0.0527(8) 0.1036(13) 0.0543(8) 0.0005(8) 0.0158(6) 0.0028(8)
C3 0.0524(8) 0.1021(13) 0.0625(9) -0.0104(9) 0.0075(7) 0.0102(8)
C2 0.0617(9) 0.0812(11) 0.0555(8) -0.0064(8) -0.0016(7) 0.0099(8)
C1 0.0613(9) 0.0747(10) 0.0448(7) -0.0028(7) 0.0053(6) -0.0002(8)
C6 0.0478(7) 0.0686(9) 0.0398(6) -0.0073(6) 0.0075(5) -0.0021(7)
C14 0.0513(7) 0.0725(9) 0.0414(6) -0.0001(6) 0.0123(6) -0.0032(7)
C15 0.0488(7) 0.0624(9) 0.0505(7) 0.0058(7) 0.0086(6) 0.0039(6)
C16 0.0685(10) 0.0809(11) 0.0664(10) -0.0112(9) 0.0164(8) -0.0069(9)
C17 0.0860(13) 0.0829(13) 0.0894(13) -0.0198(10) 0.0085(10) -0.0083(10)
C18 0.0648(11) 0.0745(12) 0.1111(15) -0.0028(11) 0.0028(10) -0.0102(9)
C19 0.0479(8) 0.0666(10) 0.0860(11) 0.0162(9) 0.0111(7) 0.0075(7)
C20 0.0659(11) 0.1242(17) 0.1069(15) 0.0101(13) 0.0392(10) 0.0075(11)
O1 0.0640(7) 0.0903(9) 0.0967(8) 0.0153(7) 0.0226(6) 0.0229(6)
O2 0.0496(6) 0.0924(9) 0.1181(10) 0.0173(8) 0.0232(6) -0.0022(6)
N3 0.0531(7) 0.0650(8) 0.0603(7) -0.0008(6) 0.0093(5) 0.0049(6)
N4 0.0447(6) 0.0653(8) 0.0643(7) 0.0098(6) 0.0112(5) 0.0045(6)
N1 0.0524(6) 0.0841(9) 0.0465(6) 0.0045(6) 0.0142(5) 0.0008(6)
N2 0.0476(6) 0.0680(7) 0.0402(6) -0.0022(5) 0.0104(4) -0.0021(5)

loop_
_atom_type_symbol
_atom_type_description
_atom_type_scat_dispersion_real
_atom_type_scat_dispersion_imag
_atom_type_scat_source
C C 0.0033 0.0016 'International Tables Vol C Tables 4.2.6.8 and 6.1.1.4'
H H 0.0000 0.0000 'International Tables Vol C Tables 4.2.6.8 and 6.1.1.4'
N N 0.0061 0.0033 'International Tables Vol C Tables 4.2.6.8 and 6.1.1.4'
O O 0.0106 0.0060 'International Tables Vol C Tables 4.2.6.8 and 6.1.1.4'

loop_
_geom_angle_atom_site_label_1
_geom_angle_atom_site_label_2
_geom_angle_atom_site_label_3
_geom_angle
O1 C13 H13A 109.5
O1 C13 H13B 109.5
H13A C13 H13B 109.5
O1 C13 H13C 109.5
H13A C13 H13C 109.5
H13B C13 H13C 109.5
N3 C12 O1 119.27(14)
N3 C12 C11 124.48(15)
O1 C12 C11 116.25(14)
C10 C11 C12 117.56(15)
C10 C11 H11 121.2
C12 C11 H11 121.2
C11 C10 C9 119.81(15)
C11 C10 H10 120.1
C9 C10 H10 120.1
C8 C9 C10 118.33(15)
C8 C9 H9 120.8
C10 C9 H9 120.8
N3 C8 C9 122.92(14)
N3 C8 C7 118.05(12)
C9 C8 C7 119.04(13)
N1 C7 N2 112.62(12)
N1 C7 C8 121.48(12)
N2 C7 C8 125.90(12)
N1 C5 C4 130.19(14)
N1 C5 C6 110.22(12)
C4 C5 C6 119.58(14)
C3 C4 C5 118.28(15)
C3 C4 H4 120.9
C5 C4 H4 120.9
C4 C3 C2 121.21(15)
C4 C3 H3 119.4
C2 C3 H3 119.4
C1 C2 C3 122.04(15)
C1 C2 H2 119.0
C3 C2 H2 119.0
C2 C1 C6 116.23(14)
C2 C1 H1 121.9
C6 C1 H1 121.9
N2 C6 C1 131.81(13)
N2 C6 C5 105.56(12)
C1 C6 C5 122.63(13)
N2 C14 C15 114.27(11)
N2 C14 H14A 108.7
C15 C14 H14A 108.7
N2 C14 H14B 108.7
C15 C14 H14B 108.7
H14A C14 H14B 107.6
N4 C15 C16 122.75(14)
N4 C15 C14 112.73(12)
C16 C15 C14 124.52(13)
C15 C16 C17 118.31(16)
C15 C16 H16 120.8
C17 C16 H16 120.8
C18 C17 C16 119.69(17)
C18 C17 H17 120.2
C16 C17 H17 120.2
C17 C18 C19 117.50(16)
C17 C18 H18 121.2
C19 C18 H18 121.2
N4 C19 O2 119.25(16)
N4 C19 C18 124.12(15)
O2 C19 C18 116.63(15)
O2 C20 H20A 109.5
O2 C20 H20B 109.5
H20A C20 H20B 109.5
O2 C20 H20C 109.5
H20A C20 H20C 109.5
H20B C20 H20C 109.5
C12 O1 C13 117.29(12)
C19 O2 C20 116.64(13)
C12 N3 C8 116.90(13)
C19 N4 C15 117.62(13)
C7 N1 C5 105.48(11)
C7 N2 C6 106.10(11)
C7 N2 C14 130.61(12)
C6 N2 C14 123.28(11)

loop_
_geom_bond_atom_site_label_1
_geom_bond_atom_site_label_2
_geom_bond_distance
C13 O1 1.429(2)
C13 H13A 0.9600
C13 H13B 0.9600
C13 H13C 0.9600
C12 N3 1.3221(18)
C12 O1 1.3506(18)
C12 C11 1.386(2)
C11 C10 1.361(2)
C11 H11 0.9300
C10 C9 1.385(2)
C10 H10 0.9300
C9 C8 1.378(2)
C9 H9 0.9300
C8 N3 1.3442(18)
C8 C7 1.478(2)
C7 N1 1.3151(17)
C7 N2 1.3813(17)
C5 N1 1.3820(18)
C5 C4 1.389(2)
C5 C6 1.3928(19)
C4 C3 1.372(2)
C4 H4 0.9300
C3 C2 1.389(2)
C3 H3 0.9300
C2 C1 1.373(2)
C2 H2 0.9300
C1 C6 1.391(2)
C1 H1 0.9300
C6 N2 1.3902(17)
C14 N2 1.4555(16)
C14 C15 1.5058(19)
C14 H14A 0.9700
C14 H14B 0.9700
C15 N4 1.3453(17)
C15 C16 1.368(2)
C16 C17 1.391(2)
C16 H16 0.9300
C17 C18 1.365(3)
C17 H17 0.9300
C18 C19 1.387(2)
C18 H18 0.9300
C19 N4 1.315(2)
C19 O2 1.3541(19)
C20 O2 1.428(2)
C20 H20A 0.9600
C20 H20B 0.9600
C20 H20C 0.9600
